data_4078460
loop_
_publ_author_name
'Kameo, Hajime'
'Hashimoto, Yasuhiro'
'Nakazawa, Hiroshi'

_publ_section_title
;
 Synthesis of Iridaboratranes Bearing Phosphine-Tethered Borane:
 Reversible CO/PR3(R = Me, OMe, OEt) Substitution Reactions Induced by a
 \s-Electron-Acceptor Borane Ligand
;
_journal_issue 11
_journal_name_full Organometallics
_journal_page_first 4251
_journal_paper_doi 10.1021/om300216g
_journal_volume 31
_journal_year 2012
_chemical_formula_moiety 'C57 H52 B O3 P4 Rh, 2(C H2 Cl2)'
_chemical_formula_sum 'C59 H56 B Cl4 O3 P4 Rh'
_chemical_formula_weight 1192.44
_space_group_IT_number 2
_symmetry_cell_setting triclinic
_symmetry_Int_Tables_number 2
_symmetry_space_group_name_Hall '-P 1'
_symmetry_space_group_name_H-M 'P -1'
_cell_angle_alpha 96.440(3)
_cell_angle_beta 100.189(3)
_cell_angle_gamma 105.176(4)
_cell_formula_units_Z 2
_cell_length_a 11.792(4)
_cell_length_b 11.898(4)
_cell_length_c 20.843(7)
_cell_measurement_reflns_used 7033
_cell_measurement_temperature 200(2)
_cell_measurement_theta_max 27.4835
_cell_measurement_theta_min 4.0033
_cell_volume 2738.9(16)
_computing_cell_refinement CrystalClear
_computing_data_collection 'CrystalClear (Rigaku, 2001)'
_computing_molecular_graphics 'Ortep-3 for Windows (Farrugia, 1997)'
_computing_publication_material SHELXL97
_computing_structure_refinement 'SHELXL-97 (Sheldrick, 1997)'
_computing_structure_solution 'SIR97 (Altomare <i>et al.</i>,  1999)'
_diffrn_ambient_temperature 200(2)
_diffrn_detector_area_resol_mean 7.32
_diffrn_measured_fraction_theta_full 0.988
_diffrn_measured_fraction_theta_max 0.988
_diffrn_measurement_details
;
scan:
    Number of images: 1200
               Slice: -80.0000 - 100.0000
         Image width: 0.1500
            Exp time: 15.0000
       Rotation axis: Phi
               Omega: 0.0000
                 Chi: 0.0000
                 Phi: 0.0000
                 XTD: 45.2166
              2theta: 19.8006
scan:
    Number of images: 320
               Slice: -20.0000 - 28.0000
         Image width: 0.1500
            Exp time: 15.0000
       Rotation axis: Omega
               Omega: 0.0000
                 Chi: 90.0000
                 Phi: 0.0000
                 XTD: 45.2166
              2theta: 19.8006
scan:
    Number of images: 320
               Slice: -20.0000 - 28.0000
         Image width: 0.1500
            Exp time: 15.0000
       Rotation axis: Omega
               Omega: 0.0000
                 Chi: 90.0000
                 Phi: 90.0000
                 XTD: 45.2166
              2theta: 19.8006
scan:
    Number of images: 320
               Slice: -20.0000 - 28.0000
         Image width: 0.1500
            Exp time: 15.0000
       Rotation axis: Omega
               Omega: 0.0000
                 Chi: 90.0000
                 Phi: 180.0000
                 XTD: 45.2166
              2theta: 19.8006
scan:
    Number of images: 320
               Slice: -20.0000 - 28.0000
         Image width: 0.1500
            Exp time: 15.0000
       Rotation axis: Omega
               Omega: 0.0000
                 Chi: 90.0000
                 Phi: 270.0000
                 XTD: 45.2166
              2theta: 19.8006

;
_diffrn_measurement_device 'Mercury CCD (2x2 bin mode)'
_diffrn_measurement_device_details 'AFC7: Eulerian 3-circle'
_diffrn_measurement_device_type 'Rigaku/MSC Mercury CCD'
_diffrn_measurement_method '\w or \f'
_diffrn_radiation_detector CCD
_diffrn_radiation_monochromator 'Graphite Monochromator'
_diffrn_radiation_source 'Rotating Anode'
_diffrn_radiation_type MoK\a
_diffrn_radiation_wavelength 0.71070
_diffrn_reflns_av_R_equivalents 0.0620
_diffrn_reflns_av_sigmaI/netI 0.0888
_diffrn_reflns_limit_h_max 10
_diffrn_reflns_limit_h_min -15
_diffrn_reflns_limit_k_max 14
_diffrn_reflns_limit_k_min -15
_diffrn_reflns_limit_l_max 27
_diffrn_reflns_limit_l_min -26
_diffrn_reflns_number 22325
_diffrn_reflns_reduction_process 'Lp corrections applied'
_diffrn_reflns_theta_full 27.48
_diffrn_reflns_theta_max 27.48
_diffrn_reflns_theta_min 4.01
_diffrn_source_current 250.0000
_diffrn_source_power 15.0000
_diffrn_source_voltage 60.0000
_exptl_absorpt_coefficient_mu 0.669
_exptl_absorpt_correction_T_max 0.9867
_exptl_absorpt_correction_T_min 0.8614
_exptl_absorpt_correction_type multi-scan
_exptl_absorpt_process_details '(Jacobson, 1998)'
_exptl_crystal_colour Colorless
_exptl_crystal_density_diffrn 1.446
_exptl_crystal_density_method 'not measured'
_exptl_crystal_description Platelet
_exptl_crystal_F_000 1224
_exptl_crystal_preparation 'mounted on the CryoLoop with Palaton oil and placed in N2 stream at 200(2) K'
_exptl_crystal_size_max 0.23
_exptl_crystal_size_mid 0.07
_exptl_crystal_size_min 0.02
_refine_diff_density_max 1.922
_refine_diff_density_min -1.186
_refine_diff_density_rms 0.136
_refine_ls_extinction_method none
_refine_ls_goodness_of_fit_ref 1.150
_refine_ls_hydrogen_treatment mixed
_refine_ls_matrix_type full
_refine_ls_number_parameters 647
_refine_ls_number_reflns 12428
_refine_ls_number_restraints 0
_refine_ls_restrained_S_all 1.150
_refine_ls_R_factor_all 0.1199
_refine_ls_R_factor_gt 0.0980
_refine_ls_shift/su_max 0.000
_refine_ls_shift/su_mean 0.000
_refine_ls_structure_factor_coef Fsqd
_refine_ls_weighting_details 'calc w=1/[\s^2^(Fo^2^)+(0.0485P)^2^+19.7939P] where P=(Fo^2^+2Fc^2^)/3'
_refine_ls_weighting_scheme calc
_refine_ls_wR_factor_gt 0.1972
_refine_ls_wR_factor_ref 0.2094
_reflns_number_gt 10466
_reflns_number_total 12428
_reflns_threshold_expression >2sigma(I)
_cod_data_source_file om300216g_si_002.cif
_cod_data_source_block 10b-Rh
_cod_depositor_comments
;
The following automatic conversions were performed:

'_exptl_absorpt_correction_type' value 'Multi-scan' changed to
'multi-scan' according to
/home/saulius/struct/CIF-dictionaries/cif_core.dic dictionary named
'cif_core.dic' version 2.4.1 from 2010-06-29.

Automatic conversion script
Id: cif_fix_values 1891 2012-01-12 08:04:46Z andrius 
;
_cod_original_cell_volume 2739.0(16)
_cod_original_sg_symbol_H-M P-1
_cod_database_code 4078460

loop_
_symmetry_equiv_pos_as_xyz
'x, y, z'
'-x, -y, -z'

loop_
_atom_site_label
_atom_site_type_symbol
_atom_site_fract_x
_atom_site_fract_y
_atom_site_fract_z
_atom_site_U_iso_or_equiv
_atom_site_adp_type
_atom_site_occupancy
_atom_site_symmetry_multiplicity
_atom_site_calc_flag
_atom_site_refinement_flags
_atom_site_disorder_assembly
_atom_site_disorder_group
Rh1 Rh 0.11340(4) 0.12142(4) 0.29153(2) 0.01671(13) Uani 1 1 d . . .
H1RH H 0.042(5) 0.091(6) 0.344(3) 0.017(16) Uiso 1 1 d . . .
B1 B 0.1196(6) 0.3113(6) 0.3394(3) 0.0201(13) Uani 1 1 d . . .
P1 P 0.11193(15) -0.06619(15) 0.24716(9) 0.0275(4) Uani 1 1 d . . .
O1 O -0.0035(5) -0.1779(4) 0.2424(3) 0.0414(13) Uani 1 1 d . . .
C1 C -0.0551(8) -0.1962(7) 0.2998(5) 0.049(2) Uani 1 1 d . . .
H1A H -0.0100 -0.2373 0.3282 0.074 Uiso 1 1 calc R . .
H1B H -0.1393 -0.2441 0.2856 0.074 Uiso 1 1 calc R . .
H1C H -0.0510 -0.1197 0.3246 0.074 Uiso 1 1 calc R . .
O2 O 0.1184(5) -0.0833(5) 0.1709(3) 0.0423(13) Uani 1 1 d . . .
C2 C 0.1342(12) -0.1852(9) 0.1351(5) 0.075(3) Uani 1 1 d . . .
H2A H 0.2087 -0.1994 0.1568 0.112 Uiso 1 1 calc R . .
H2B H 0.1389 -0.1725 0.0898 0.112 Uiso 1 1 calc R . .
H2C H 0.0658 -0.2538 0.1338 0.112 Uiso 1 1 calc R . .
O3 O 0.2210(5) -0.1101(4) 0.2842(3) 0.0381(12) Uani 1 1 d . . .
C3 C 0.2229(9) -0.2290(7) 0.2859(5) 0.057(3) Uani 1 1 d . . .
H3A H 0.2368 -0.2419 0.3319 0.086 Uiso 1 1 calc R . .
H3B H 0.2876 -0.2438 0.2656 0.086 Uiso 1 1 calc R . .
H3C H 0.1456 -0.2830 0.2614 0.086 Uiso 1 1 calc R . .
P2 P -0.07917(13) 0.11662(13) 0.24387(8) 0.0187(3) Uani 1 1 d . . .
C4 C 0.0000(5) 0.3453(5) 0.3070(3) 0.0220(12) Uani 1 1 d . . .
C5 C -0.0140(6) 0.4587(6) 0.3198(3) 0.0282(14) Uani 1 1 d . . .
H5A H 0.0531 0.5212 0.3441 0.034 Uiso 1 1 calc R . .
C6 C -0.1218(6) 0.4834(6) 0.2983(4) 0.0331(15) Uani 1 1 d . . .
H6A H -0.1268 0.5618 0.3076 0.040 Uiso 1 1 calc R . .
C7 C -0.2225(6) 0.3940(6) 0.2633(4) 0.0340(16) Uani 1 1 d . . .
H7A H -0.2974 0.4100 0.2505 0.041 Uiso 1 1 calc R . .
C8 C -0.2126(6) 0.2810(6) 0.2474(3) 0.0265(13) Uani 1 1 d . . .
H8A H -0.2805 0.2188 0.2235 0.032 Uiso 1 1 calc R . .
C9 C -0.1005(5) 0.2597(5) 0.2671(3) 0.0216(12) Uani 1 1 d . . .
C10 C -0.2001(5) 0.0205(5) 0.2750(3) 0.0238(12) Uani 1 1 d . . .
C11 C -0.1952(6) 0.0375(6) 0.3424(3) 0.0291(14) Uani 1 1 d . . .
H11A H -0.1299 0.0974 0.3704 0.035 Uiso 1 1 calc R . .
C12 C -0.2827(6) -0.0300(6) 0.3702(4) 0.0358(16) Uani 1 1 d . . .
H12A H -0.2758 -0.0183 0.4168 0.043 Uiso 1 1 calc R . .
C13 C -0.3796(7) -0.1142(7) 0.3295(5) 0.046(2) Uani 1 1 d . . .
H13A H -0.4413 -0.1592 0.3479 0.055 Uiso 1 1 calc R . .
C14 C -0.3875(7) -0.1336(8) 0.2621(5) 0.054(2) Uani 1 1 d . . .
H14A H -0.4530 -0.1939 0.2344 0.065 Uiso 1 1 calc R . .
C15 C -0.2999(6) -0.0651(7) 0.2348(4) 0.0366(16) Uani 1 1 d . . .
H15A H -0.3078 -0.0765 0.1882 0.044 Uiso 1 1 calc R . .
C16 C -0.1377(5) 0.0762(6) 0.1539(3) 0.0245(13) Uani 1 1 d . . .
C17 C -0.1779(6) 0.1519(7) 0.1155(3) 0.0351(16) Uani 1 1 d . . .
H17A H -0.1727 0.2295 0.1353 0.042 Uiso 1 1 calc R . .
C18 C -0.2259(7) 0.1142(9) 0.0478(4) 0.045(2) Uani 1 1 d . . .
H18A H -0.2529 0.1667 0.0218 0.054 Uiso 1 1 calc R . .
C19 C -0.2346(7) 0.0017(10) 0.0182(4) 0.053(2) Uani 1 1 d . . .
H19A H -0.2693 -0.0244 -0.0276 0.064 Uiso 1 1 calc R . .
C20 C -0.1927(7) -0.0711(9) 0.0557(4) 0.050(2) Uani 1 1 d . . .
H20A H -0.1975 -0.1483 0.0356 0.059 Uiso 1 1 calc R . .
C21 C -0.1430(6) -0.0353(7) 0.1231(4) 0.0391(18) Uani 1 1 d . . .
H21A H -0.1126 -0.0873 0.1480 0.047 Uiso 1 1 calc R . .
P3 P 0.22469(14) 0.23928(14) 0.22815(8) 0.0218(3) Uani 1 1 d . . .
C22 C 0.2437(5) 0.4043(5) 0.3320(3) 0.0217(12) Uani 1 1 d . . .
C23 C 0.2988(6) 0.5123(5) 0.3751(3) 0.0263(13) Uani 1 1 d . . .
H23A H 0.2603 0.5338 0.4089 0.032 Uiso 1 1 calc R . .
C24 C 0.4072(6) 0.5889(6) 0.3702(4) 0.0321(15) Uani 1 1 d . . .
H24A H 0.4409 0.6617 0.3999 0.039 Uiso 1 1 calc R . .
C25 C 0.4655(6) 0.5585(6) 0.3222(4) 0.0384(17) Uani 1 1 d . . .
H25A H 0.5403 0.6100 0.3192 0.046 Uiso 1 1 calc R . .
C26 C 0.4156(6) 0.4534(6) 0.2783(4) 0.0334(15) Uani 1 1 d . . .
H26A H 0.4560 0.4324 0.2453 0.040 Uiso 1 1 calc R . .
C27 C 0.3047(5) 0.3780(5) 0.2828(3) 0.0233(12) Uani 1 1 d . . .
C28 C 0.1418(6) 0.2890(6) 0.1586(3) 0.0278(13) Uani 1 1 d . . .
C29 C 0.1138(7) 0.3951(7) 0.1667(4) 0.0408(17) Uani 1 1 d . . .
H29A H 0.1361 0.4438 0.2089 0.049 Uiso 1 1 calc R . .
C30 C 0.0528(8) 0.4298(9) 0.1125(5) 0.056(2) Uani 1 1 d . . .
H30A H 0.0333 0.5023 0.1182 0.067 Uiso 1 1 calc R . .
C31 C 0.0199(8) 0.3607(9) 0.0504(5) 0.056(2) Uani 1 1 d . . .
H31A H -0.0207 0.3858 0.0136 0.067 Uiso 1 1 calc R . .
C32 C 0.0469(7) 0.2561(10) 0.0433(4) 0.053(2) Uani 1 1 d . . .
H32A H 0.0260 0.2084 0.0008 0.064 Uiso 1 1 calc R . .
C33 C 0.1048(6) 0.2180(7) 0.0971(4) 0.0359(16) Uani 1 1 d . . .
H33A H 0.1190 0.1428 0.0917 0.043 Uiso 1 1 calc R . .
C34 C 0.3372(6) 0.1995(6) 0.1859(3) 0.0307(15) Uani 1 1 d . . .
C35 C 0.3860(7) 0.2670(8) 0.1415(4) 0.0437(19) Uani 1 1 d . . .
H35A H 0.3625 0.3355 0.1332 0.052 Uiso 1 1 calc R . .
C36 C 0.4696(8) 0.2338(11) 0.1091(5) 0.062(3) Uani 1 1 d . . .
H36A H 0.5024 0.2798 0.0788 0.075 Uiso 1 1 calc R . .
C37 C 0.5044(7) 0.1349(11) 0.1209(5) 0.061(3) Uani 1 1 d . . .
H37A H 0.5610 0.1128 0.0986 0.073 Uiso 1 1 calc R . .
C38 C 0.4581(7) 0.0691(9) 0.1641(5) 0.055(2) Uani 1 1 d . . .
H38A H 0.4825 0.0010 0.1719 0.065 Uiso 1 1 calc R . .
C39 C 0.3738(6) 0.1008(7) 0.1977(4) 0.0357(16) Uani 1 1 d . . .
H39A H 0.3424 0.0543 0.2282 0.043 Uiso 1 1 calc R . .
P4 P 0.24943(13) 0.15209(13) 0.39025(7) 0.0178(3) Uani 1 1 d . . .
C40 C 0.1303(5) 0.3113(5) 0.4188(3) 0.0194(11) Uani 1 1 d . . .
C41 C 0.0865(5) 0.3801(5) 0.4618(3) 0.0238(12) Uani 1 1 d . . .
H41A H 0.0342 0.4229 0.4440 0.029 Uiso 1 1 calc R . .
C42 C 0.1183(6) 0.3874(6) 0.5307(3) 0.0276(13) Uani 1 1 d . . .
H42A H 0.0862 0.4340 0.5586 0.033 Uiso 1 1 calc R . .
C43 C 0.1945(6) 0.3286(6) 0.5584(3) 0.0272(13) Uani 1 1 d . . .
H43A H 0.2177 0.3367 0.6051 0.033 Uiso 1 1 calc R . .
C44 C 0.2378(5) 0.2569(6) 0.5177(3) 0.0256(13) Uani 1 1 d . . .
H44A H 0.2897 0.2146 0.5366 0.031 Uiso 1 1 calc R . .
C45 C 0.2051(5) 0.2466(5) 0.4486(3) 0.0196(11) Uani 1 1 d . . .
C46 C 0.4108(5) 0.2187(5) 0.3985(3) 0.0230(12) Uani 1 1 d . . .
C47 C 0.4709(6) 0.3293(6) 0.4364(3) 0.0270(13) Uani 1 1 d . . .
H47A H 0.4299 0.3682 0.4628 0.032 Uiso 1 1 calc R . .
C48 C 0.5903(6) 0.3831(6) 0.4360(4) 0.0340(15) Uani 1 1 d . . .
H48A H 0.6306 0.4587 0.4618 0.041 Uiso 1 1 calc R . .
C49 C 0.6506(6) 0.3272(7) 0.3982(4) 0.0327(15) Uani 1 1 d . . .
H49A H 0.7322 0.3644 0.3979 0.039 Uiso 1 1 calc R . .
C50 C 0.5919(6) 0.2163(7) 0.3606(4) 0.0355(16) Uani 1 1 d . . .
H50A H 0.6335 0.1772 0.3348 0.043 Uiso 1 1 calc R . .
C51 C 0.4731(5) 0.1634(6) 0.3608(3) 0.0236(12) Uani 1 1 d . . .
H51A H 0.4332 0.0879 0.3347 0.028 Uiso 1 1 calc R . .
C52 C 0.2407(6) 0.0206(5) 0.4305(3) 0.0240(12) Uani 1 1 d . . .
C53 C 0.1311(6) -0.0312(6) 0.4471(4) 0.0330(15) Uani 1 1 d . . .
H53A H 0.0676 0.0044 0.4398 0.040 Uiso 1 1 calc R . .
C54 C 0.1145(7) -0.1335(7) 0.4739(4) 0.0411(18) Uani 1 1 d . . .
H54A H 0.0392 -0.1679 0.4844 0.049 Uiso 1 1 calc R . .
C55 C 0.2055(7) -0.1872(6) 0.4860(4) 0.0420(19) Uani 1 1 d . . .
H55A H 0.1928 -0.2585 0.5039 0.050 Uiso 1 1 calc R . .
C56 C 0.3153(7) -0.1344(6) 0.4715(4) 0.0362(16) Uani 1 1 d . . .
H56A H 0.3788 -0.1697 0.4798 0.043 Uiso 1 1 calc R . .
C57 C 0.3342(6) -0.0302(6) 0.4447(3) 0.0274(13) Uani 1 1 d . . .
H57A H 0.4108 0.0060 0.4362 0.033 Uiso 1 1 calc R . .
C58 C 0.787(2) 0.573(3) 0.1395(10) 0.196(12) Uani 1 1 d . . .
H58A H 0.8581 0.6346 0.1669 0.236 Uiso 1 1 calc R . .
H58B H 0.7950 0.4955 0.1482 0.236 Uiso 1 1 calc R . .
Cl1 Cl 0.6585(10) 0.5929(9) 0.1641(6) 0.272(5) Uani 1 1 d . . .
Cl2 Cl 0.7860(11) 0.5801(11) 0.0665(5) 0.280(5) Uani 1 1 d . . .
C59 C 0.4082 0.6553 0.0576 0.51(7) Uani 0.50 1 d P A 1
H59A H 0.4679 0.6146 0.0477 0.606 Uiso 0.50 1 calc PR A 1
H59B H 0.3407 0.6331 0.0185 0.606 Uiso 0.50 1 calc PR A 1
C59B C 0.3365 0.6774 0.0667 0.51(7) Uani 0.50 1 d P A 2
H59C H 0.2686 0.7103 0.0705 0.606 Uiso 0.50 1 calc PR A 2
H59D H 0.3148 0.6240 0.0236 0.606 Uiso 0.50 1 calc PR A 2
Cl3 Cl 0.4721 0.8001 0.0682 0.368(8) Uani 1 1 d . . .
Cl4 Cl 0.3547 0.6046 0.1233 0.455(12) Uani 1 1 d . . .

loop_
_atom_site_aniso_label
_atom_site_aniso_U_11
_atom_site_aniso_U_22
_atom_site_aniso_U_33
_atom_site_aniso_U_23
_atom_site_aniso_U_13
_atom_site_aniso_U_12
Rh1 0.0162(2) 0.0142(2) 0.0188(2) 0.00163(16) 0.00140(16) 0.00491(15)
B1 0.025(3) 0.012(3) 0.021(3) -0.001(2) 0.001(3) 0.007(2)
P1 0.0314(8) 0.0187(8) 0.0293(9) -0.0031(7) -0.0022(7) 0.0106(7)
O1 0.045(3) 0.019(2) 0.049(3) -0.004(2) -0.002(2) 0.001(2)
C1 0.049(5) 0.020(4) 0.074(6) 0.013(4) 0.005(4) 0.004(3)
O2 0.052(3) 0.045(3) 0.031(3) -0.007(2) 0.002(2) 0.024(3)
C2 0.128(10) 0.058(6) 0.044(6) -0.012(5) 0.011(6) 0.049(7)
O3 0.044(3) 0.028(3) 0.040(3) -0.001(2) -0.009(2) 0.021(2)
C3 0.082(7) 0.031(4) 0.061(6) 0.002(4) -0.004(5) 0.036(5)
P2 0.0180(7) 0.0175(7) 0.0192(7) 0.0009(6) 0.0018(5) 0.0049(6)
C4 0.025(3) 0.021(3) 0.022(3) 0.007(2) 0.008(2) 0.007(2)
C5 0.035(3) 0.021(3) 0.030(4) 0.005(3) 0.006(3) 0.011(3)
C6 0.041(4) 0.028(3) 0.040(4) 0.011(3) 0.014(3) 0.021(3)
C7 0.034(4) 0.035(4) 0.044(4) 0.015(3) 0.014(3) 0.021(3)
C8 0.024(3) 0.030(3) 0.027(3) 0.005(3) 0.005(2) 0.010(3)
C9 0.025(3) 0.021(3) 0.020(3) 0.002(2) 0.007(2) 0.009(2)
C10 0.023(3) 0.019(3) 0.029(3) 0.003(2) 0.004(2) 0.008(2)
C11 0.030(3) 0.023(3) 0.033(4) 0.004(3) 0.011(3) 0.005(3)
C12 0.040(4) 0.029(4) 0.040(4) 0.007(3) 0.016(3) 0.007(3)
C13 0.044(4) 0.031(4) 0.059(6) 0.017(4) 0.015(4) -0.002(3)
C14 0.036(4) 0.043(5) 0.064(6) 0.015(4) -0.004(4) -0.013(4)
C15 0.031(3) 0.035(4) 0.031(4) 0.009(3) 0.000(3) -0.009(3)
C16 0.020(3) 0.036(4) 0.019(3) 0.005(3) 0.004(2) 0.010(3)
C17 0.032(3) 0.053(5) 0.024(3) 0.011(3) 0.006(3) 0.016(3)
C18 0.036(4) 0.075(6) 0.024(4) 0.015(4) 0.004(3) 0.017(4)
C19 0.039(4) 0.097(8) 0.016(3) -0.006(4) -0.001(3) 0.016(5)
C20 0.048(5) 0.064(6) 0.030(4) -0.017(4) 0.000(3) 0.021(4)
C21 0.031(4) 0.045(4) 0.037(4) -0.010(3) 0.000(3) 0.015(3)
P3 0.0222(7) 0.0214(8) 0.0215(8) 0.0016(6) 0.0064(6) 0.0056(6)
C22 0.025(3) 0.016(3) 0.022(3) 0.006(2) 0.000(2) 0.006(2)
C23 0.032(3) 0.018(3) 0.024(3) 0.000(2) 0.002(3) 0.004(2)
C24 0.037(4) 0.019(3) 0.035(4) 0.001(3) 0.004(3) 0.002(3)
C25 0.030(3) 0.024(3) 0.052(5) 0.002(3) 0.007(3) -0.006(3)
C26 0.028(3) 0.030(4) 0.040(4) 0.005(3) 0.011(3) 0.002(3)
C27 0.022(3) 0.020(3) 0.026(3) 0.005(2) 0.006(2) 0.002(2)
C28 0.026(3) 0.034(4) 0.021(3) 0.009(3) 0.003(2) 0.005(3)
C29 0.049(4) 0.036(4) 0.037(4) 0.014(3) 0.003(3) 0.013(3)
C30 0.058(5) 0.053(6) 0.068(7) 0.039(5) 0.013(5) 0.022(4)
C31 0.056(5) 0.071(7) 0.044(5) 0.030(5) 0.006(4) 0.017(5)
C32 0.043(4) 0.086(7) 0.030(4) 0.008(4) 0.006(3) 0.016(5)
C33 0.036(4) 0.047(4) 0.027(4) 0.009(3) 0.010(3) 0.014(3)
C34 0.023(3) 0.033(4) 0.032(4) -0.005(3) 0.007(3) 0.004(3)
C35 0.033(4) 0.057(5) 0.037(4) -0.002(4) 0.016(3) 0.005(4)
C36 0.035(4) 0.100(9) 0.041(5) -0.009(5) 0.016(4) 0.001(5)
C37 0.025(4) 0.100(8) 0.050(5) -0.017(5) 0.012(4) 0.012(5)
C38 0.034(4) 0.069(6) 0.060(6) -0.012(5) 0.002(4) 0.027(4)
C39 0.028(3) 0.046(4) 0.029(4) -0.006(3) -0.001(3) 0.016(3)
P4 0.0172(7) 0.0159(7) 0.0188(7) 0.0024(6) 0.0006(5) 0.0045(5)
C40 0.020(3) 0.017(3) 0.021(3) 0.003(2) 0.004(2) 0.004(2)
C41 0.027(3) 0.022(3) 0.025(3) 0.000(2) 0.007(2) 0.010(2)
C42 0.029(3) 0.028(3) 0.024(3) -0.003(3) 0.009(3) 0.006(3)
C43 0.026(3) 0.032(3) 0.019(3) 0.000(3) 0.005(2) 0.003(3)
C44 0.022(3) 0.026(3) 0.026(3) 0.004(3) 0.002(2) 0.005(2)
C45 0.018(3) 0.020(3) 0.019(3) 0.005(2) 0.002(2) 0.002(2)
C46 0.020(3) 0.022(3) 0.026(3) 0.003(2) 0.001(2) 0.006(2)
C47 0.027(3) 0.027(3) 0.024(3) 0.001(3) 0.001(2) 0.005(3)
C48 0.025(3) 0.032(4) 0.035(4) 0.004(3) 0.002(3) -0.005(3)
C49 0.017(3) 0.044(4) 0.034(4) 0.016(3) 0.003(3) 0.000(3)
C50 0.031(3) 0.044(4) 0.037(4) 0.012(3) 0.012(3) 0.016(3)
C51 0.023(3) 0.025(3) 0.024(3) 0.004(2) 0.004(2) 0.009(2)
C52 0.029(3) 0.018(3) 0.022(3) 0.000(2) 0.000(2) 0.007(2)
C53 0.026(3) 0.028(4) 0.041(4) 0.017(3) 0.001(3) 0.002(3)
C54 0.035(4) 0.030(4) 0.048(5) 0.018(3) -0.004(3) -0.005(3)
C55 0.054(5) 0.023(3) 0.040(4) 0.014(3) -0.008(3) 0.003(3)
C56 0.051(4) 0.028(4) 0.034(4) 0.009(3) 0.002(3) 0.023(3)
C57 0.032(3) 0.024(3) 0.027(3) 0.007(3) 0.001(3) 0.011(3)
C58 0.152(19) 0.33(4) 0.104(16) 0.053(19) 0.063(14) 0.04(2)
Cl1 0.284(11) 0.242(10) 0.344(14) 0.090(9) 0.076(10) 0.146(9)
Cl2 0.356(13) 0.358(14) 0.161(7) 0.088(8) 0.072(8) 0.136(11)
C59 0.69(15) 0.17(4) 0.62(12) 0.14(5) 0.33(11) -0.10(6)
C59B 0.69(15) 0.17(4) 0.62(12) 0.14(5) 0.33(11) -0.10(6)
Cl3 0.367(16) 0.51(2) 0.216(11) 0.028(13) 0.029(11) 0.136(17)
Cl4 0.341(16) 0.273(15) 0.75(4) 0.126(19) 0.22(2) 0.002(12)

loop_
_atom_type_symbol
_atom_type_description
_atom_type_scat_dispersion_real
_atom_type_scat_dispersion_imag
_atom_type_scat_source
C C 0.0033 0.0016 'International Tables Vol C Tables 4.2.6.8 and 6.1.1.4'
H H 0.0000 0.0000 'International Tables Vol C Tables 4.2.6.8 and 6.1.1.4'
B B 0.0013 0.0007 'International Tables Vol C Tables 4.2.6.8 and 6.1.1.4'
O O 0.0106 0.0060 'International Tables Vol C Tables 4.2.6.8 and 6.1.1.4'
P P 0.1023 0.0942 'International Tables Vol C Tables 4.2.6.8 and 6.1.1.4'
Rh Rh -1.1178 0.9187 'International Tables Vol C Tables 4.2.6.8 and 6.1.1.4'
Cl Cl 0.1484 0.1585 'International Tables Vol C Tables 4.2.6.8 and 6.1.1.4'

loop_
_geom_angle_atom_site_label_1
_geom_angle_atom_site_label_2
_geom_angle_atom_site_label_3
_geom_angle
P2 Rh1 P4 144.56(6)
P2 Rh1 P1 99.44(6)
P4 Rh1 P1 100.66(6)
P2 Rh1 B1 82.19(17)
P4 Rh1 B1 77.50(17)
P1 Rh1 B1 178.16(18)
P2 Rh1 P3 101.21(6)
P4 Rh1 P3 102.72(6)
P1 Rh1 P3 102.06(7)
B1 Rh1 P3 78.39(18)
P2 Rh1 H1RH 75(2)
P4 Rh1 H1RH 73(2)
P1 Rh1 H1RH 99(2)
B1 Rh1 H1RH 80(2)
P3 Rh1 H1RH 159(2)
C4 B1 C22 112.9(5)
C4 B1 C40 111.1(5)
C22 B1 C40 106.0(5)
C4 B1 Rh1 110.8(4)
C22 B1 Rh1 108.7(4)
C40 B1 Rh1 107.0(4)
O2 P1 O1 97.6(3)
O2 P1 O3 105.0(3)
O1 P1 O3 102.3(3)
O2 P1 Rh1 114.9(2)
O1 P1 Rh1 120.5(2)
O3 P1 Rh1 114.20(19)
C1 O1 P1 119.8(5)
O1 C1 H1A 109.5
O1 C1 H1B 109.5
H1A C1 H1B 109.5
O1 C1 H1C 109.5
H1A C1 H1C 109.5
H1B C1 H1C 109.5
C2 O2 P1 125.2(6)
O2 C2 H2A 109.5
O2 C2 H2B 109.5
H2A C2 H2B 109.5
O2 C2 H2C 109.5
H2A C2 H2C 109.5
H2B C2 H2C 109.5
C3 O3 P1 127.1(5)
O3 C3 H3A 109.5
O3 C3 H3B 109.5
H3A C3 H3B 109.5
O3 C3 H3C 109.5
H3A C3 H3C 109.5
H3B C3 H3C 109.5
C9 P2 C16 106.0(3)
C9 P2 C10 100.8(3)
C16 P2 C10 101.3(3)
C9 P2 Rh1 108.9(2)
C16 P2 Rh1 121.72(19)
C10 P2 Rh1 115.8(2)
C9 C4 C5 115.2(6)
C9 C4 B1 121.3(5)
C5 C4 B1 123.4(6)
C6 C5 C4 122.8(6)
C6 C5 H5A 118.6
C4 C5 H5A 118.6
C5 C6 C7 120.3(6)
C5 C6 H6A 119.8
C7 C6 H6A 119.8
C8 C7 C6 119.2(6)
C8 C7 H7A 120.4
C6 C7 H7A 120.4
C7 C8 C9 119.2(6)
C7 C8 H8A 120.4
C9 C8 H8A 120.4
C4 C9 C8 122.9(6)
C4 C9 P2 115.7(4)
C8 C9 P2 121.4(5)
C11 C10 C15 117.5(6)
C11 C10 P2 118.1(5)
C15 C10 P2 124.4(5)
C10 C11 C12 122.1(7)
C10 C11 H11A 118.9
C12 C11 H11A 118.9
C13 C12 C11 119.1(7)
C13 C12 H12A 120.4
C11 C12 H12A 120.4
C12 C13 C14 120.3(7)
C12 C13 H13A 119.9
C14 C13 H13A 119.9
C13 C14 C15 120.0(7)
C13 C14 H14A 120.0
C15 C14 H14A 120.0
C14 C15 C10 120.9(7)
C14 C15 H15A 119.5
C10 C15 H15A 119.5
C17 C16 C21 118.5(6)
C17 C16 P2 122.9(5)
C21 C16 P2 118.6(5)
C16 C17 C18 120.2(8)
C16 C17 H17A 119.9
C18 C17 H17A 119.9
C19 C18 C17 120.8(8)
C19 C18 H18A 119.6
C17 C18 H18A 119.6
C20 C19 C18 118.7(7)
C20 C19 H19A 120.6
C18 C19 H19A 120.6
C19 C20 C21 121.7(8)
C19 C20 H20A 119.2
C21 C20 H20A 119.2
C16 C21 C20 120.1(8)
C16 C21 H21A 120.0
C20 C21 H21A 120.0
C27 P3 C28 101.9(3)
C27 P3 C34 105.3(3)
C28 P3 C34 97.8(3)
C27 P3 Rh1 105.7(2)
C28 P3 Rh1 118.1(2)
C34 P3 Rh1 125.3(2)
C27 C22 C23 115.8(6)
C27 C22 B1 121.1(5)
C23 C22 B1 123.0(5)
C24 C23 C22 122.8(6)
C24 C23 H23A 118.6
C22 C23 H23A 118.6
C25 C24 C23 119.6(6)
C25 C24 H24A 120.2
C23 C24 H24A 120.2
C24 C25 C26 120.3(6)
C24 C25 H25A 119.9
C26 C25 H25A 119.9
C25 C26 C27 119.5(7)
C25 C26 H26A 120.2
C27 C26 H26A 120.2
C26 C27 C22 122.0(6)
C26 C27 P3 125.3(5)
C22 C27 P3 112.7(4)
C33 C28 C29 119.0(7)
C33 C28 P3 119.3(5)
C29 C28 P3 121.6(5)
C28 C29 C30 119.5(8)
C28 C29 H29A 120.2
C30 C29 H29A 120.2
C31 C30 C29 121.4(9)
C31 C30 H30A 119.3
C29 C30 H30A 119.3
C32 C31 C30 118.6(8)
C32 C31 H31A 120.7
C30 C31 H31A 120.7
C31 C32 C33 121.1(9)
C31 C32 H32A 119.5
C33 C32 H32A 119.5
C28 C33 C32 120.3(8)
C28 C33 H33A 119.8
C32 C33 H33A 119.8
C39 C34 C35 118.9(7)
C39 C34 P3 120.1(6)
C35 C34 P3 121.0(6)
C34 C35 C36 120.0(9)
C34 C35 H35A 120.0
C36 C35 H35A 120.0
C37 C36 C35 120.5(9)
C37 C36 H36A 119.7
C35 C36 H36A 119.7
C38 C37 C36 120.0(8)
C38 C37 H37A 120.0
C36 C37 H37A 120.0
C37 C38 C39 120.7(9)
C37 C38 H38A 119.6
C39 C38 H38A 119.6
C34 C39 C38 119.9(8)
C34 C39 H39A 120.1
C38 C39 H39A 120.1
C45 P4 C46 105.3(3)
C45 P4 C52 101.5(3)
C46 P4 C52 104.0(3)
C45 P4 Rh1 106.67(19)
C46 P4 Rh1 122.3(2)
C52 P4 Rh1 114.8(2)
C41 C40 C45 116.3(5)
C41 C40 B1 126.7(5)
C45 C40 B1 116.4(5)
C40 C41 C42 121.5(6)
C40 C41 H41A 119.2
C42 C41 H41A 119.2
C43 C42 C41 121.1(6)
C43 C42 H42A 119.4
C41 C42 H42A 119.4
C42 C43 C44 119.5(6)
C42 C43 H43A 120.3
C44 C43 H43A 120.3
C43 C44 C45 120.2(6)
C43 C44 H44A 119.9
C45 C44 H44A 119.9
C44 C45 C40 121.2(5)
C44 C45 P4 124.8(5)
C40 C45 P4 114.0(4)
C51 C46 C47 118.6(6)
C51 C46 P4 119.3(5)
C47 C46 P4 121.8(5)
C48 C47 C46 120.4(6)
C48 C47 H47A 119.8
C46 C47 H47A 119.8
C49 C48 C47 120.2(7)
C49 C48 H48A 119.9
C47 C48 H48A 119.9
C48 C49 C50 120.0(6)
C48 C49 H49A 120.0
C50 C49 H49A 120.0
C51 C50 C49 119.7(6)
C51 C50 H50A 120.1
C49 C50 H50A 120.1
C50 C51 C46 121.1(6)
C50 C51 H51A 119.4
C46 C51 H51A 119.4
C57 C52 C53 118.5(6)
C57 C52 P4 124.8(5)
C53 C52 P4 116.7(5)
C54 C53 C52 120.5(7)
C54 C53 H53A 119.8
C52 C53 H53A 119.8
C53 C54 C55 121.4(7)
C53 C54 H54A 119.3
C55 C54 H54A 119.3
C56 C55 C54 118.3(7)
C56 C55 H55A 120.8
C54 C55 H55A 120.8
C55 C56 C57 121.2(6)
C55 C56 H56A 119.4
C57 C56 H56A 119.4
C52 C57 C56 120.0(6)
C52 C57 H57A 120.0
C56 C57 H57A 120.0
Cl2 C58 Cl1 114.0(17)
Cl2 C58 H58A 108.8
Cl1 C58 H58A 108.8
Cl2 C58 H58B 108.8
Cl1 C58 H58B 108.8
H58A C58 H58B 107.6
Cl3 C59 Cl4 115.326(10)
Cl3 C59 H59A 108.4
Cl4 C59 H59A 108.4
Cl3 C59 H59B 108.4
Cl4 C59 H59B 108.4
H59A C59 H59B 107.5
Cl4 C59B Cl3 113.010(15)
Cl4 C59B H59C 109.0
Cl3 C59B H59C 109.0
Cl4 C59B H59D 109.0
Cl3 C59B H59D 109.0
H59C C59B H59D 107.8
C59 Cl3 C59B 32.144(7)
C59B Cl4 C59 34.887(12)

loop_
_geom_bond_atom_site_label_1
_geom_bond_atom_site_label_2
_geom_bond_distance
Rh1 P2 2.2951(17)
Rh1 P4 2.3017(16)
Rh1 P1 2.3128(18)
Rh1 B1 2.343(6)
Rh1 P3 2.3451(17)
Rh1 H1RH 1.51(6)
B1 C4 1.622(9)
B1 C22 1.631(9)
B1 C40 1.636(9)
P1 O2 1.597(6)
P1 O1 1.614(5)
P1 O3 1.616(5)
O1 C1 1.449(11)
C1 H1A 0.9800
C1 H1B 0.9800
C1 H1C 0.9800
O2 C2 1.424(9)
C2 H2A 0.9800
C2 H2B 0.9800
C2 H2C 0.9800
O3 C3 1.425(9)
C3 H3A 0.9800
C3 H3B 0.9800
C3 H3C 0.9800
P2 C9 1.811(6)
P2 C16 1.842(6)
P2 C10 1.845(6)
C4 C9 1.401(8)
C4 C5 1.403(8)
C5 C6 1.387(9)
C5 H5A 0.9500
C6 C7 1.390(10)
C6 H6A 0.9500
C7 C8 1.389(9)
C7 H7A 0.9500
C8 C9 1.409(8)
C8 H8A 0.9500
C10 C11 1.385(9)
C10 C15 1.398(9)
C11 C12 1.390(9)
C11 H11A 0.9500
C12 C13 1.377(11)
C12 H12A 0.9500
C13 C14 1.380(13)
C13 H13A 0.9500
C14 C15 1.389(11)
C14 H14A 0.9500
C15 H15A 0.9500
C16 C17 1.388(9)
C16 C21 1.388(10)
C17 C18 1.399(10)
C17 H17A 0.9500
C18 C19 1.379(13)
C18 H18A 0.9500
C19 C20 1.359(13)
C19 H19A 0.9500
C20 C21 1.393(11)
C20 H20A 0.9500
C21 H21A 0.9500
P3 C27 1.816(6)
P3 C28 1.844(7)
P3 C34 1.846(6)
C22 C27 1.405(8)
C22 C23 1.406(8)
C23 C24 1.390(9)
C23 H23A 0.9500
C24 C25 1.378(10)
C24 H24A 0.9500
C25 C26 1.384(10)
C25 H25A 0.9500
C26 C27 1.404(9)
C26 H26A 0.9500
C28 C33 1.383(10)
C28 C29 1.386(10)
C29 C30 1.391(11)
C29 H29A 0.9500
C30 C31 1.384(14)
C30 H30A 0.9500
C31 C32 1.363(14)
C31 H31A 0.9500
C32 C33 1.392(11)
C32 H32A 0.9500
C33 H33A 0.9500
C34 C39 1.385(10)
C34 C35 1.395(11)
C35 C36 1.401(11)
C35 H35A 0.9500
C36 C37 1.377(16)
C36 H36A 0.9500
C37 C38 1.352(15)
C37 H37A 0.9500
C38 C39 1.415(10)
C38 H38A 0.9500
C39 H39A 0.9500
P4 C45 1.800(6)
P4 C46 1.828(6)
P4 C52 1.844(6)
C40 C41 1.401(8)
C40 C45 1.424(8)
C41 C42 1.405(9)
C41 H41A 0.9500
C42 C43 1.366(9)
C42 H42A 0.9500
C43 C44 1.388(9)
C43 H43A 0.9500
C44 C45 1.406(8)
C44 H44A 0.9500
C46 C51 1.390(8)
C46 C47 1.392(9)
C47 C48 1.388(9)
C47 H47A 0.9500
C48 C49 1.377(10)
C48 H48A 0.9500
C49 C50 1.390(11)
C49 H49A 0.9500
C50 C51 1.379(9)
C50 H50A 0.9500
C51 H51A 0.9500
C52 C57 1.394(8)
C52 C53 1.400(9)
C53 C54 1.378(9)
C53 H53A 0.9500
C54 C55 1.386(11)
C54 H54A 0.9500
C55 C56 1.385(11)
C55 H55A 0.9500
C56 C57 1.397(9)
C56 H56A 0.9500
C57 H57A 0.9500
C58 Cl2 1.53(2)
C58 Cl1 1.74(2)
C58 H58A 0.9900
C58 H58B 0.9900
C59 Cl3 1.6615(5)
C59 Cl4 1.7115(4)
C59 H59A 0.9900
C59 H59B 0.9900
C59B Cl4 1.5575(4)
C59B Cl3 1.8544(5)
C59B H59C 0.9900
C59B H59D 0.9900

loop_
_geom_torsion_atom_site_label_1
_geom_torsion_atom_site_label_2
_geom_torsion_atom_site_label_3
_geom_torsion_atom_site_label_4
_geom_torsion
P2 Rh1 B1 C4 -8.5(4)
P4 Rh1 B1 C4 -159.3(4)
P1 Rh1 B1 C4 -161(6)
P3 Rh1 B1 C4 94.7(4)
P2 Rh1 B1 C22 -133.1(4)
P4 Rh1 B1 C22 76.1(4)
P1 Rh1 B1 C22 74(6)
P3 Rh1 B1 C22 -29.9(4)
P2 Rh1 B1 C40 112.9(4)
P4 Rh1 B1 C40 -37.9(3)
P1 Rh1 B1 C40 -40(6)
P3 Rh1 B1 C40 -143.9(4)
P2 Rh1 P1 O2 74.2(2)
P4 Rh1 P1 O2 -135.1(2)
B1 Rh1 P1 O2 -133(6)
P3 Rh1 P1 O2 -29.5(2)
P2 Rh1 P1 O1 -42.1(3)
P4 Rh1 P1 O1 108.6(3)
B1 Rh1 P1 O1 110(6)
P3 Rh1 P1 O1 -145.8(3)
P2 Rh1 P1 O3 -164.4(2)
P4 Rh1 P1 O3 -13.8(3)
B1 Rh1 P1 O3 -12(6)
P3 Rh1 P1 O3 91.9(2)
O2 P1 O1 C1 -174.2(5)
O3 P1 O1 C1 78.6(6)
Rh1 P1 O1 C1 -49.4(6)
O1 P1 O2 C2 -59.7(8)
O3 P1 O2 C2 45.2(8)
Rh1 P1 O2 C2 171.5(7)
O2 P1 O3 C3 -77.8(8)
O1 P1 O3 C3 23.6(8)
Rh1 P1 O3 C3 155.5(7)
P4 Rh1 P2 C9 59.4(2)
P1 Rh1 P2 C9 -176.7(2)
B1 Rh1 P2 C9 4.1(3)
P3 Rh1 P2 C9 -72.3(2)
P4 Rh1 P2 C16 -177.0(3)
P1 Rh1 P2 C16 -53.1(3)
B1 Rh1 P2 C16 127.7(3)
P3 Rh1 P2 C16 51.3(3)
P4 Rh1 P2 C10 -53.2(2)
P1 Rh1 P2 C10 70.6(2)
B1 Rh1 P2 C10 -108.5(3)
P3 Rh1 P2 C10 175.0(2)
C22 B1 C4 C9 134.9(6)
C40 B1 C4 C9 -106.1(6)
Rh1 B1 C4 C9 12.7(7)
C22 B1 C4 C5 -49.3(8)
C40 B1 C4 C5 69.6(7)
Rh1 B1 C4 C5 -171.5(5)
C9 C4 C5 C6 4.1(9)
B1 C4 C5 C6 -171.9(6)
C4 C5 C6 C7 0.9(11)
C5 C6 C7 C8 -3.0(11)
C6 C7 C8 C9 0.0(10)
C5 C4 C9 C8 -7.2(9)
B1 C4 C9 C8 168.9(6)
C5 C4 C9 P2 174.5(5)
B1 C4 C9 P2 -9.4(7)
C7 C8 C9 C4 5.4(10)
C7 C8 C9 P2 -176.4(5)
C16 P2 C9 C4 -131.2(5)
C10 P2 C9 C4 123.6(5)
Rh1 P2 C9 C4 1.3(5)
C16 P2 C9 C8 50.5(6)
C10 P2 C9 C8 -54.7(6)
Rh1 P2 C9 C8 -177.0(5)
C9 P2 C10 C11 -62.7(5)
C16 P2 C10 C11 -171.6(5)
Rh1 P2 C10 C11 54.6(5)
C9 P2 C10 C15 114.2(6)
C16 P2 C10 C15 5.3(6)
Rh1 P2 C10 C15 -128.5(5)
C15 C10 C11 C12 2.4(10)
P2 C10 C11 C12 179.5(5)
C10 C11 C12 C13 -2.1(11)
C11 C12 C13 C14 2.0(12)
C12 C13 C14 C15 -2.4(14)
C13 C14 C15 C10 2.8(13)
C11 C10 C15 C14 -2.8(11)
P2 C10 C15 C14 -179.7(6)
C9 P2 C16 C17 5.2(6)
C10 P2 C16 C17 110.0(6)
Rh1 P2 C16 C17 -119.7(5)
C9 P2 C16 C21 -174.2(5)
C10 P2 C16 C21 -69.4(6)
Rh1 P2 C16 C21 60.9(6)
C21 C16 C17 C18 2.0(10)
P2 C16 C17 C18 -177.4(5)
C16 C17 C18 C19 0.3(11)
C17 C18 C19 C20 -1.7(12)
C18 C19 C20 C21 0.8(13)
C17 C16 C21 C20 -2.9(11)
P2 C16 C21 C20 176.6(6)
C19 C20 C21 C16 1.5(13)
P2 Rh1 P3 C27 109.9(2)
P4 Rh1 P3 C27 -43.8(2)
P1 Rh1 P3 C27 -147.8(2)
B1 Rh1 P3 C27 30.4(3)
P2 Rh1 P3 C28 -3.3(3)
P4 Rh1 P3 C28 -156.9(3)
P1 Rh1 P3 C28 99.0(3)
B1 Rh1 P3 C28 -82.8(3)
P2 Rh1 P3 C34 -127.7(3)
P4 Rh1 P3 C34 78.6(3)
P1 Rh1 P3 C34 -25.4(3)
B1 Rh1 P3 C34 152.8(3)
C4 B1 C22 C27 -100.5(6)
C40 B1 C22 C27 137.6(5)
Rh1 B1 C22 C27 22.8(7)
C4 B1 C22 C23 82.0(7)
C40 B1 C22 C23 -39.9(7)
Rh1 B1 C22 C23 -154.7(5)
C27 C22 C23 C24 -0.4(9)
B1 C22 C23 C24 177.3(6)
C22 C23 C24 C25 -1.0(11)
C23 C24 C25 C26 1.1(11)
C24 C25 C26 C27 0.3(11)
C25 C26 C27 C22 -1.8(11)
C25 C26 C27 P3 178.2(6)
C23 C22 C27 C26 1.8(9)
B1 C22 C27 C26 -175.9(6)
C23 C22 C27 P3 -178.2(5)
B1 C22 C27 P3 4.1(7)
C28 P3 C27 C26 -84.5(6)
C34 P3 C27 C26 17.1(7)
Rh1 P3 C27 C26 151.4(6)
C28 P3 C27 C22 95.5(5)
C34 P3 C27 C22 -162.9(5)
Rh1 P3 C27 C22 -28.6(5)
C27 P3 C28 C33 156.8(5)
C34 P3 C28 C33 49.3(6)
Rh1 P3 C28 C33 -87.9(6)
C27 P3 C28 C29 -24.2(6)
C34 P3 C28 C29 -131.8(6)
Rh1 P3 C28 C29 91.1(6)
C33 C28 C29 C30 -2.1(11)
P3 C28 C29 C30 179.0(6)
C28 C29 C30 C31 -0.4(13)
C29 C30 C31 C32 1.0(14)
C30 C31 C32 C33 0.9(14)
C29 C28 C33 C32 3.9(11)
P3 C28 C33 C32 -177.1(6)
C31 C32 C33 C28 -3.4(12)
C27 P3 C34 C39 113.6(6)
C28 P3 C34 C39 -141.7(6)
Rh1 P3 C34 C39 -9.0(7)
C27 P3 C34 C35 -67.0(6)
C28 P3 C34 C35 37.6(6)
Rh1 P3 C34 C35 170.4(5)
C39 C34 C35 C36 0.6(11)
P3 C34 C35 C36 -178.8(6)
C34 C35 C36 C37 -0.2(13)
C35 C36 C37 C38 -0.1(14)
C36 C37 C38 C39 -0.1(13)
C35 C34 C39 C38 -0.8(11)
P3 C34 C39 C38 178.6(6)
C37 C38 C39 C34 0.5(12)
P2 Rh1 P4 C45 -25.6(2)
P1 Rh1 P4 C45 -149.1(2)
B1 Rh1 P4 C45 30.9(3)
P3 Rh1 P4 C45 105.8(2)
P2 Rh1 P4 C46 -146.6(2)
P1 Rh1 P4 C46 89.8(2)
B1 Rh1 P4 C46 -90.1(3)
P3 Rh1 P4 C46 -15.3(2)
P2 Rh1 P4 C52 86.0(2)
P1 Rh1 P4 C52 -37.6(2)
B1 Rh1 P4 C52 142.5(3)
P3 Rh1 P4 C52 -142.7(2)
C4 B1 C40 C41 -29.2(8)
C22 B1 C40 C41 93.9(7)
Rh1 B1 C40 C41 -150.2(5)
C4 B1 C40 C45 159.7(5)
C22 B1 C40 C45 -77.3(6)
Rh1 B1 C40 C45 38.6(6)
C45 C40 C41 C42 2.0(9)
B1 C40 C41 C42 -169.2(6)
C40 C41 C42 C43 0.8(10)
C41 C42 C43 C44 -2.4(10)
C42 C43 C44 C45 1.1(10)
C43 C44 C45 C40 1.8(9)
C43 C44 C45 P4 -177.2(5)
C41 C40 C45 C44 -3.3(8)
B1 C40 C45 C44 168.8(5)
C41 C40 C45 P4 175.8(4)
B1 C40 C45 P4 -12.1(7)
C46 P4 C45 C44 -70.0(6)
C52 P4 C45 C44 38.1(6)
Rh1 P4 C45 C44 158.7(5)
C46 P4 C45 C40 111.0(4)
C52 P4 C45 C40 -140.9(4)
Rh1 P4 C45 C40 -20.4(5)
C45 P4 C46 C51 178.1(5)
C52 P4 C46 C51 71.7(6)
Rh1 P4 C46 C51 -60.3(6)
C45 P4 C46 C47 -8.6(6)
C52 P4 C46 C47 -114.9(6)
Rh1 P4 C46 C47 113.1(5)
C51 C46 C47 C48 0.4(10)
P4 C46 C47 C48 -172.9(5)
C46 C47 C48 C49 -0.3(11)
C47 C48 C49 C50 -0.2(11)
C48 C49 C50 C51 0.6(11)
C49 C50 C51 C46 -0.5(10)
C47 C46 C51 C50 -0.1(10)
P4 C46 C51 C50 173.5(5)
C45 P4 C52 C57 -125.8(6)
C46 P4 C52 C57 -16.6(6)
Rh1 P4 C52 C57 119.6(5)
C45 P4 C52 C53 54.7(6)
C46 P4 C52 C53 163.9(5)
Rh1 P4 C52 C53 -59.9(6)
C57 C52 C53 C54 -3.1(11)
P4 C52 C53 C54 176.4(6)
C52 C53 C54 C55 0.8(12)
C53 C54 C55 C56 1.1(12)
C54 C55 C56 C57 -0.6(12)
C53 C52 C57 C56 3.6(10)
P4 C52 C57 C56 -175.9(5)
C55 C56 C57 C52 -1.8(11)
Cl4 C59 Cl3 C59B -57.971(3)
Cl4 C59B Cl3 C59 66.185(17)
Cl3 C59B Cl4 C59 -55.71(2)
Cl3 C59 Cl4 C59B 69.881(18)
